data_7234242
loop_
_publ_author_name
'Yanfen Liang'
'Suzhi Li'
'Donghui Yang'
'Pengtao Ma'
'Jingyang Niu'
'Jingping Wang'

_publ_section_title
;
 Controllable assembly of multicarboxylic acids functionalized
 heteropolyoxomolybdates and allochroic properties
;
_journal_name_full 'Journal of Materials Chemistry C'
_journal_page_first 4632
_journal_page_last 4639
_journal_paper_doi 10.1039/C5TC00297D
_journal_volume 3
_journal_year 2015
_chemical_formula_sum 'C24 H57 Mo12 N8 O63.5 Te2'
_chemical_formula_weight 2880.2052
_space_group_IT_number 155
_space_group_name_Hall 'R 3 2"'
_space_group_name_H-M_alt 'R 3 2 :H'
_symmetry_cell_setting hexagonal
_symmetry_space_group_name_H-M 'R 3 2 :H'
_atom_sites_solution_hydrogens geom
_atom_sites_solution_primary direct
_atom_sites_solution_secondary difmap
_cell_angle_alpha 90.00
_cell_angle_beta 90.00
_cell_angle_gamma 120.00
_cell_formula_units_Z 3
_cell_length_a 20.8647(11)
_cell_length_b 20.8647(11)
_cell_length_c 16.3866(10)
_cell_measurement_reflns_used 7721
_cell_measurement_temperature 293(2)
_cell_measurement_theta_max 28.14
_cell_measurement_theta_min 2.57
_cell_volume 6177.9(6)
_computing_cell_refinement 'Bruker SAINT'
_computing_data_collection 'Bruker APEX2'
_computing_data_reduction 'Bruker SAINT'
_computing_molecular_graphics 'Bruker SHELXTL'
_computing_publication_material 'Bruker SHELXTL'
_computing_structure_refinement 'SHELXL-97 (Sheldrick, 1997)'
_computing_structure_solution 'SHELXS-97 (Sheldrick, 1990)'
_diffrn_ambient_temperature 293(2)
_diffrn_measured_fraction_theta_full 0.997
_diffrn_measured_fraction_theta_max 0.997
_diffrn_measurement_device_type 'Bruker APEX-II CCD'
_diffrn_measurement_method '\f and \w scans'
_diffrn_radiation_monochromator graphite
_diffrn_radiation_source 'fine-focus sealed tube'
_diffrn_radiation_type MoK\a
_diffrn_radiation_wavelength 0.71073
_diffrn_reflns_av_R_equivalents 0.0782
_diffrn_reflns_av_sigmaI/netI 0.0426
_diffrn_reflns_limit_h_max 24
_diffrn_reflns_limit_h_min -24
_diffrn_reflns_limit_k_max 23
_diffrn_reflns_limit_k_min -24
_diffrn_reflns_limit_l_max 11
_diffrn_reflns_limit_l_min -19
_diffrn_reflns_number 10669
_diffrn_reflns_theta_full 25.08
_diffrn_reflns_theta_max 25.08
_diffrn_reflns_theta_min 1.68
_diffrn_standards_number 0
_exptl_absorpt_coefficient_mu 2.575
_exptl_absorpt_correction_T_max 0.5888
_exptl_absorpt_correction_T_min 0.3592
_exptl_absorpt_correction_type multi-scan
_exptl_absorpt_process_details SADABS
_exptl_crystal_colour colorless
_exptl_crystal_density_diffrn 2.398
_exptl_crystal_density_method 'not measured'
_exptl_crystal_description block
_exptl_crystal_F_000 4266
_exptl_crystal_size_max 0.50
_exptl_crystal_size_mid 0.32
_exptl_crystal_size_min 0.23
_refine_diff_density_max 1.468
_refine_diff_density_min -0.807
_refine_diff_density_rms 0.197
_refine_ls_abs_structure_details 'Flack H D (1983), Acta Cryst. A39, 876-881'
_refine_ls_abs_structure_Flack 0.13(6)
_refine_ls_extinction_method none
_refine_ls_goodness_of_fit_ref 1.062
_refine_ls_hydrogen_treatment constr
_refine_ls_matrix_type full
_refine_ls_number_parameters 155
_refine_ls_number_reflns 2463
_refine_ls_number_restraints 19
_refine_ls_restrained_S_all 1.060
_refine_ls_R_factor_all 0.0505
_refine_ls_R_factor_gt 0.0483
_refine_ls_shift/su_max 0.001
_refine_ls_shift/su_mean 0.000
_refine_ls_structure_factor_coef Fsqd
_refine_ls_weighting_details 'calc w=1/[\s^2^(Fo^2^)+(0.0866P)^2^+53.9184P] where P=(Fo^2^+2Fc^2^)/3'
_refine_ls_weighting_scheme calc
_refine_ls_wR_factor_gt 0.1332
_refine_ls_wR_factor_ref 0.1359
_reflns_number_gt 2361
_reflns_number_total 2463
_reflns_threshold_expression >2sigma(I)
_cod_data_source_file J-Mater-Chem-C-2015-3-4632.cif
_cod_data_source_block 1
_cod_depositor_comments
;
The following automatic conversions were performed:

data item '_exptl_absorpt_correction_type' value 'Multi-scan' was
changed to 'multi-scan' in accordance with the built-in table derived
from the CIF Core dictionary named 'cif_core.dic' version 2.4.5 last
updated on 2014-11-21.

data item '_symmetry_cell_setting' value 'Hexagonal' was changed to
'hexagonal' in accordance with the built-in table derived from the
CIF Core dictionary named 'cif_core.dic' version 2.4.5 last updated
on 2014-11-21.

Automatic conversion script
Id: cif_fix_values 6909 2019-04-08 15:41:33Z antanas 
;
_cod_original_sg_symbol_H-M R32
_cod_database_code 7234242

loop_
_symmetry_equiv_pos_as_xyz
'x, y, z'
'-y, x-y, z'
'-x+y, -x, z'
'y, x, -z'
'-x, -x+y, -z'
'x-y, -y, -z'
'x+2/3, y+1/3, z+1/3'
'-y+2/3, x-y+1/3, z+1/3'
'-x+y+2/3, -x+1/3, z+1/3'
'y+2/3, x+1/3, -z+1/3'
'-x+2/3, -x+y+1/3, -z+1/3'
'x-y+2/3, -y+1/3, -z+1/3'
'x+1/3, y+2/3, z+2/3'
'-y+1/3, x-y+2/3, z+2/3'
'-x+y+1/3, -x+2/3, z+2/3'
'y+1/3, x+2/3, -z+2/3'
'-x+1/3, -x+y+2/3, -z+2/3'
'x-y+1/3, -y+2/3, -z+2/3'

loop_
_atom_site_label
_atom_site_type_symbol
_atom_site_fract_x
_atom_site_fract_y
_atom_site_fract_z
_atom_site_U_iso_or_equiv
_atom_site_adp_type
_atom_site_occupancy
_atom_site_symmetry_multiplicity
_atom_site_calc_flag
_atom_site_refinement_flags
_atom_site_disorder_assembly
_atom_site_disorder_group
Te1 Te 1.0000 1.0000 0.76568(5) 0.0459(3) Uani 1 3 d S . .
Mo1 Mo 0.91704(5) 0.80672(5) 0.71336(5) 0.0518(3) Uani 1 1 d . . .
Mo2 Mo 0.80787(5) 0.88209(5) 0.71100(7) 0.0588(3) Uani 1 1 d . . .
O1 O 0.8937(6) 0.7202(5) 0.7480(7) 0.085(3) Uani 1 1 d . . .
O2 O 0.9312(4) 0.8030(4) 0.6119(5) 0.0625(18) Uani 1 1 d . . .
O3 O 1.0183(4) 0.8643(4) 0.7494(5) 0.0604(18) Uani 1 1 d . . .
O4 O 0.8189(4) 0.7953(4) 0.7098(5) 0.062(2) Uani 1 1 d . . .
O5 O 0.9044(7) 0.8268(6) 0.8509(5) 0.084(3) Uani 1 1 d . . .
O6 O 0.9274(4) 0.9183(4) 0.7070(4) 0.0485(14) Uani 1 1 d . . .
O7 O 0.8048(4) 0.8953(5) 0.6089(5) 0.0664(19) Uani 1 1 d . . .
O8 O 0.7160(5) 0.8407(5) 0.7387(8) 0.091(3) Uani 1 1 d . . .
O9 O 0.8298(7) 0.8744(6) 0.8509(6) 0.086(3) Uani 1 1 d . . .
C1 C 0.8585(12) 0.8452(10) 0.8821(8) 0.102(6) Uani 1 1 d D . .
C2 C 0.8623(10) 0.8302(10) 0.9715(8) 0.109 Uiso 1 1 d D . .
H2A H 0.8368 0.7770 0.9797 0.131 Uiso 1 1 calc R . .
H2B H 0.9138 0.8493 0.9861 0.131 Uiso 1 1 calc R . .
C3 C 0.6667 0.6920(9) 0.8333 0.085(7) Uani 1 2 d S . .
H3A H 0.6667 0.7366 0.8333 0.102 Uiso 1 2 calc SR . .
C4 C 0.6971(8) 0.6085(8) 0.8077(10) 0.080(4) Uani 1 1 d . . .
H4A H 0.7221 0.5856 0.7871 0.096 Uiso 1 1 calc R . .
C5 C 0.9368(4) 0.9368(4) 0.5000 0.123 Uiso 0.80 2 d SPD . .
N1 N 0.7121(6) 0.6776(6) 0.7943(8) 0.074(3) Uani 1 1 d . . .
H1A H 0.7474 0.7087 0.7635 0.088 Uiso 1 1 calc R . .
N2 N 1.0000 0.9367(4) 0.5000 0.118(14) Uiso 0.67 2 d SPD A 1
C6 C 1.0000 0.958(8) 0.5000 0.11(4) Uiso 0.20 2 d SP . 2
O1W O 0.7425(6) 0.9544(6) 0.8949(7) 0.091(3) Uiso 1 1 d . . .
O2W O 1.0000 0.7473(5) 0.5000 0.058(2) Uiso 1 2 d S . .
O3W O 0.9623(12) 0.7222(12) 0.4785(13) 0.085(5) Uiso 0.50 1 d P . .
O4W O 0.9852(14) 0.6667 0.6667 0.153(8) Uiso 1 2 d S . .

loop_
_atom_site_aniso_label
_atom_site_aniso_U_11
_atom_site_aniso_U_22
_atom_site_aniso_U_33
_atom_site_aniso_U_23
_atom_site_aniso_U_13
_atom_site_aniso_U_12
Te1 0.0559(4) 0.0559(4) 0.0257(4) 0.000 0.000 0.02796(18)
Mo1 0.0561(5) 0.0487(4) 0.0450(4) 0.0071(3) 0.0104(3) 0.0220(4)
Mo2 0.0514(5) 0.0569(5) 0.0627(6) 0.0075(4) 0.0138(4) 0.0232(4)
O1 0.101(7) 0.064(5) 0.086(6) 0.027(5) 0.027(5) 0.037(5)
O2 0.069(5) 0.068(5) 0.050(4) 0.005(3) 0.012(3) 0.034(4)
O3 0.062(4) 0.064(4) 0.051(4) 0.012(3) -0.005(3) 0.029(4)
O4 0.052(4) 0.053(4) 0.070(5) 0.007(3) 0.017(3) 0.020(3)
O5 0.121(8) 0.105(7) 0.046(4) 0.025(4) 0.022(5) 0.072(7)
O6 0.054(3) 0.055(3) 0.039(3) 0.000(3) -0.004(3) 0.029(3)
O7 0.065(4) 0.061(4) 0.063(4) -0.008(4) -0.015(3) 0.024(4)
O8 0.064(5) 0.072(5) 0.128(9) 0.005(6) 0.031(6) 0.027(4)
O9 0.133(8) 0.099(7) 0.056(5) 0.027(5) 0.039(5) 0.081(7)
C1 0.151(17) 0.104(11) 0.047(7) 0.013(7) 0.038(9) 0.061(12)
C3 0.063(10) 0.061(7) 0.131(19) 0.020(6) 0.040(11) 0.031(5)
C4 0.080(8) 0.091(9) 0.080(8) -0.003(8) 0.016(7) 0.052(7)
N1 0.055(5) 0.060(5) 0.091(8) 0.016(5) 0.029(5) 0.017(4)

loop_
_atom_type_symbol
_atom_type_description
_atom_type_scat_dispersion_real
_atom_type_scat_dispersion_imag
_atom_type_scat_source
C C 0.0033 0.0016 'International Tables Vol C Tables 4.2.6.8 and 6.1.1.4'
Mo Mo -1.6832 0.6857 'International Tables Vol C Tables 4.2.6.8 and 6.1.1.4'
N N 0.0061 0.0033 'International Tables Vol C Tables 4.2.6.8 and 6.1.1.4'
O O 0.0106 0.0060 'International Tables Vol C Tables 4.2.6.8 and 6.1.1.4'
Te Te -0.5308 1.6751 'International Tables Vol C Tables 4.2.6.8 and 6.1.1.4'
H H 0.0000 0.0000 'International Tables Vol C Tables 4.2.6.8 and 6.1.1.4'

loop_
_geom_angle_atom_site_label_1
_geom_angle_atom_site_label_2
_geom_angle_atom_site_label_3
_geom_angle
_geom_angle_site_symmetry_1
_geom_angle_site_symmetry_3
O6 Te1 O6 96.2(3) . 2_765
O6 Te1 O6 96.2(3) . 3_675
O6 Te1 O6 96.2(3) 2_765 3_675
O2 Mo1 O1 103.9(5) . .
O2 Mo1 O3 99.6(4) . .
O1 Mo1 O3 101.6(5) . .
O2 Mo1 O4 99.4(4) . .
O1 Mo1 O4 98.8(4) . .
O3 Mo1 O4 147.7(3) . .
O2 Mo1 O6 94.3(3) . .
O1 Mo1 O6 160.5(4) . .
O3 Mo1 O6 81.9(3) . .
O4 Mo1 O6 70.9(3) . .
O2 Mo1 O5 173.3(4) . .
O1 Mo1 O5 82.6(4) . .
O3 Mo1 O5 77.2(4) . .
O4 Mo1 O5 81.0(4) . .
O6 Mo1 O5 79.5(3) . .
O7 Mo2 O8 102.6(5) . .
O7 Mo2 O3 100.1(4) . 3_675
O8 Mo2 O3 102.2(4) . 3_675
O7 Mo2 O4 100.0(4) . .
O8 Mo2 O4 99.0(4) . .
O3 Mo2 O4 146.7(4) 3_675 .
O7 Mo2 O6 92.5(3) . .
O8 Mo2 O6 163.5(5) . .
O3 Mo2 O6 81.6(3) 3_675 .
O4 Mo2 O6 71.3(3) . .
O7 Mo2 O9 172.1(4) . .
O8 Mo2 O9 85.1(5) . .
O3 Mo2 O9 76.4(3) 3_675 .
O4 Mo2 O9 80.1(4) . .
O6 Mo2 O9 80.1(3) . .
Mo2 O3 Mo1 142.9(5) 2_765 .
Mo2 O4 Mo1 119.8(4) . .
C1 O5 Mo1 126.8(9) . .
Te1 O6 Mo2 123.6(3) . .
Te1 O6 Mo1 122.4(3) . .
Mo2 O6 Mo1 97.9(3) . .
C1 O9 Mo2 129.0(9) . .
O9 C1 O5 129.0(12) . .
O9 C1 C2 128.9(14) . .
O5 C1 C2 101.4(13) . .
C2 C2 C1 115.6(15) 4_557 .
C2 C2 H2A 108.4 4_557 .
C1 C2 H2A 108.4 . .
C2 C2 H2B 108.4 4_557 .
C1 C2 H2B 108.4 . .
H2A C2 H2B 107.4 . .
N1 C3 N1 106.6(16) . 17_656
N1 C3 H3A 126.7 . .
N1 C3 H3A 126.7 17_656 .
N1 C4 C4 105.2(7) . 17_656
N1 C4 H4A 127.4 . .
C4 C4 H4A 127.4 17_656 .
C6 C5 C6 81(10) 3_675 .
C6 C5 N2 100(9) 3_675 .
C6 C5 N2 20(9) . .
C6 C5 N2 20(9) 3_675 3_675
C6 C5 N2 100(9) . 3_675
N2 C5 N2 120.1(5) . 3_675
C3 N1 C4 111.5(11) . .
C3 N1 H1A 124.3 . .
C4 N1 H1A 124.3 . .
C5 N2 C5 119.9(5) 2_765 .
C5 C6 C5 159(10) 2_765 .
C5 C6 C6 50(9) 2_765 2_765
C5 C6 C6 110(9) . 2_765
C5 C6 C6 110(8) 2_765 3_675
C5 C6 C6 50(9) . 3_675
C6 C6 C6 60.000(10) 2_765 3_675
O3W O2W O3W 161(4) 5_766 .
O2W O3W O3W 9.6(19) . 5_766

loop_
_geom_bond_atom_site_label_1
_geom_bond_atom_site_label_2
_geom_bond_distance
_geom_bond_site_symmetry_2
Te1 O6 1.882(7) .
Te1 O6 1.882(7) 2_765
Te1 O6 1.882(7) 3_675
Mo1 O2 1.697(8) .
Mo1 O1 1.715(9) .
Mo1 O3 1.928(8) .
Mo1 O4 1.941(8) .
Mo1 O6 2.230(7) .
Mo1 O5 2.331(8) .
Mo2 O7 1.702(8) .
Mo2 O8 1.724(9) .
Mo2 O3 1.922(8) 3_675
Mo2 O4 1.936(8) .
Mo2 O6 2.216(7) .
Mo2 O9 2.360(10) .
O3 Mo2 1.922(8) 2_765
O5 C1 1.30(2) .
O9 C1 1.16(2) .
C1 C2 1.510(10) .
C2 C2 1.490(10) 4_557
C2 H2A 0.9700 .
C2 H2B 0.9700 .
C3 N1 1.298(16) .
C3 N1 1.298(16) 17_656
C3 H3A 0.9300 .
C4 N1 1.332(18) .
C4 C4 1.38(3) 17_656
C4 H4A 0.9300 .
C5 C6 1.16(3) 3_675
C5 C6 1.16(3) .
C5 N2 1.320(7) .
C5 N2 1.320(7) 3_675
N1 H1A 0.8600 .
N2 C5 1.320(7) 2_765
C6 C5 1.16(3) 2_765
C6 C6 1.5(3) 2_765
C6 C6 1.5(3) 3_675
O2W O3W 0.78(2) 5_766
O2W O3W 0.78(2) .
O3W O3W 1.53(4) 5_766
